data_7050871
loop_
_publ_author_name
'Tong, Ming-Liang'
'Shi, Jian-Xin'
'Chen, Xiao-Ming'

_publ_section_title
;
 Photoluminescent two-dimensional coordination polymers constructed
 with octanuclear silver(i) clusters or silver(i) ions
;
_journal_issue 7
_journal_name_full 'New Journal of Chemistry'
_journal_page_first 814
_journal_paper_doi 10.1039/b202481k
_journal_volume 26
_journal_year 2002
_chemical_formula_sum 'C60 H70 Ag8 N10 O26 S4'
_chemical_formula_weight 2338.46
_chemical_name_systematic
; 
? 
;
_space_group_IT_number 2
_symmetry_cell_setting triclinic
_symmetry_space_group_name_Hall '-P 1'
_symmetry_space_group_name_H-M 'P -1'
_atom_sites_solution_hydrogens geom
_atom_sites_solution_primary direct
_atom_sites_solution_secondary difmap
_audit_creation_method SHELXL-97
_cell_angle_alpha 82.97(1)
_cell_angle_beta 80.82(1)
_cell_angle_gamma 89.79(1)
_cell_formula_units_Z 1
_cell_length_a 10.554(7)
_cell_length_b 12.210(8)
_cell_length_c 14.290(5)
_cell_measurement_reflns_used 25
_cell_measurement_temperature 293(2)
_cell_measurement_theta_max 15
_cell_measurement_theta_min 7.5
_cell_volume 1804.0(18)
_computing_cell_refinement 'SHELXTL-Plus (Sheldrick, 1990)'
_computing_data_collection 'SHELXTL-Plus (Sheldrick, 1990)'
_computing_data_reduction 'SHELXTL-Plus (Sheldrick, 1990)'
_computing_molecular_graphics 'SHELXTL V.5.0 (Sheldrick, 1997)'
_computing_publication_material 'SHELXL-97 (Sheldrick, 1997)'
_computing_structure_refinement 'SHELXL-97 (Sheldrick, 1997)'
_computing_structure_solution 'SHELXS-97 (Sheldrick, 1997)'
_diffrn_ambient_temperature 293(2)
_diffrn_measured_fraction_theta_full 0.933
_diffrn_measured_fraction_theta_max 0.933
_diffrn_measurement_device_type 'Siemens R3m'
_diffrn_measurement_method '\w scan'
_diffrn_radiation_monochromator graphite
_diffrn_radiation_source 'fine-focus sealed tube'
_diffrn_radiation_type MoK\a
_diffrn_radiation_wavelength 0.71073
_diffrn_reflns_av_R_equivalents 0.0306
_diffrn_reflns_av_sigmaI/netI 0.0480
_diffrn_reflns_limit_h_max 13
_diffrn_reflns_limit_h_min 0
_diffrn_reflns_limit_k_max 15
_diffrn_reflns_limit_k_min -15
_diffrn_reflns_limit_l_max 18
_diffrn_reflns_limit_l_min -17
_diffrn_reflns_number 7371
_diffrn_reflns_theta_full 26.99
_diffrn_reflns_theta_max 26.99
_diffrn_reflns_theta_min 2.08
_diffrn_standards_decay_% 0
_diffrn_standards_interval_count 200
_diffrn_standards_number 2
_exptl_absorpt_coefficient_mu 2.327
_exptl_absorpt_correction_T_max 0.970
_exptl_absorpt_correction_T_min 0.514
_exptl_absorpt_correction_type semi-empirical
_exptl_absorpt_process_details '\y-scans (North et al., 1968)'
_exptl_crystal_colour colorless
_exptl_crystal_density_diffrn 2.153
_exptl_crystal_density_method 'not measured'
_exptl_crystal_description plate
_exptl_crystal_F_000 1148
_exptl_crystal_size_max 0.42
_exptl_crystal_size_mid 0.36
_exptl_crystal_size_min 0.20
_refine_diff_density_max 0.568
_refine_diff_density_min -0.672
_refine_diff_density_rms 0.121
_refine_ls_extinction_method none
_refine_ls_goodness_of_fit_ref 1.035
_refine_ls_hydrogen_treatment mixed
_refine_ls_matrix_type full
_refine_ls_number_parameters 487
_refine_ls_number_reflns 7355
_refine_ls_number_restraints 0
_refine_ls_restrained_S_all 1.035
_refine_ls_R_factor_all 0.0789
_refine_ls_R_factor_gt 0.0467
_refine_ls_shift/su_max 0.001
_refine_ls_shift/su_mean 0.000
_refine_ls_structure_factor_coef Fsqd
_refine_ls_weighting_details 'w=1/[\s^2^(Fo^2^)+(0.0569P)^2^+1.9451P] where P=(Fo^2^+2Fc^2^)/3'
_refine_ls_weighting_scheme calc
_refine_ls_wR_factor_gt 0.1063
_refine_ls_wR_factor_ref 0.1196
_reflns_number_gt 5122
_reflns_number_total 7355
_reflns_threshold_expression >2sigma(I)
_cod_data_source_file b202481k.txt
_cod_data_source_block complex_1
_cod_depositor_comments
;
The following automatic conversions were performed:

'_refine_ls_weighting_scheme' value 'calc
w=1/[\s^2^(Fo^2^)+(0.0569P)^2^+1.9451P] where P=(Fo^2^+2Fc^2^)/3' was
changed to 'calc'. New tag '_refine_ls_weighting_details' was
created. The value of the new tag was set to
'w=1/[\s^2^(Fo^2^)+(0.0569P)^2^+1.9451P] where P=(Fo^2^+2Fc^2^)/3'.

Automatic conversion script
Id: cif_fix_values 3143 2015-03-26 13:38:13Z robertas 
;
_cod_original_sg_symbol_H-M P-1
_cod_database_code 7050871

loop_
_symmetry_equiv_pos_as_xyz
'x, y, z'
'-x, -y, -z'

loop_
_atom_site_label
_atom_site_type_symbol
_atom_site_fract_x
_atom_site_fract_y
_atom_site_fract_z
_atom_site_U_iso_or_equiv
_atom_site_adp_type
_atom_site_occupancy
_atom_site_calc_flag
_atom_site_refinement_flags
_atom_site_disorder_assembly
_atom_site_disorder_group
Ag1 Ag 0.45512(5) 0.82829(5) 0.26536(4) 0.04854(16) Uani 1 d . . .
Ag2 Ag 0.44149(5) 0.86838(4) 0.48644(4) 0.04420(15) Uani 1 d . . .
Ag3 Ag 0.76657(5) 1.02135(5) 0.36236(4) 0.05059(17) Uani 1 d . . .
Ag4 Ag 0.77246(5) 0.92119(5) 0.15091(4) 0.04935(16) Uani 1 d . . .
S1 S 0.50267(13) 1.08864(12) 0.28287(11) 0.0308(3) Uani 1 d . . .
S2 S 0.71249(14) 0.76163(13) 0.37130(12) 0.0353(4) Uani 1 d . . .
O1 O 0.4187(4) 1.0124(4) 0.2469(3) 0.0438(11) Uani 1 d . . .
O2 O 0.4920(5) 1.0577(4) 0.3877(3) 0.0460(12) Uani 1 d . . .
O3 O 0.6369(4) 1.0772(4) 0.2370(4) 0.0540(13) Uani 1 d . . .
O4 O 0.4614(5) 1.2023(4) 0.2631(3) 0.0542(13) Uani 1 d . . .
O5 O 0.6671(4) 0.8588(4) 0.4205(4) 0.0612(15) Uani 1 d . . .
O6 O 0.8170(4) 0.7983(4) 0.2940(3) 0.0504(12) Uani 1 d . . .
O7 O 0.6040(5) 0.7191(4) 0.3325(4) 0.0596(14) Uani 1 d . . .
O8 O 0.7556(5) 0.6781(4) 0.4397(4) 0.0563(13) Uani 1 d . . .
N1 N 0.3345(5) 0.7000(4) 0.2109(4) 0.0389(12) Uani 1 d . . .
N2 N -0.0594(5) 1.0383(4) 0.1208(4) 0.0375(12) Uani 1 d . . .
N3 N 0.2844(4) 0.7671(4) 0.4513(3) 0.0308(11) Uani 1 d . . .
N4 N -0.0726(4) 1.1370(4) 0.3532(3) 0.0328(11) Uani 1 d . . .
N5 N 0.6471(5) 0.8134(4) 0.0888(4) 0.0341(11) Uani 1 d . . .
C1 C 0.3667(7) 0.5935(6) 0.2226(5) 0.0491(17) Uani 1 d . . .
H1A H 0.4398 0.5743 0.2531 0.080 Uiso 1 d R . .
C2 C 0.2996(8) 0.5112(6) 0.1916(6) 0.061(2) Uani 1 d . . .
H2A H 0.3252 0.4358 0.2022 0.080 Uiso 1 d R . .
C3 C 0.1956(8) 0.5382(7) 0.1480(7) 0.069(2) Uani 1 d . . .
H3A H 0.1485 0.4829 0.1249 0.080 Uiso 1 d R . .
C4 C 0.1610(7) 0.6478(6) 0.1362(6) 0.0536(19) Uani 1 d . . .
H4A H 0.0888 0.6690 0.1052 0.080 Uiso 1 d R . .
C5 C 0.2300(6) 0.7281(5) 0.1679(5) 0.0383(15) Uani 1 d . . .
C6 C 0.1997(6) 0.8440(6) 0.1581(5) 0.0421(16) Uani 1 d . . .
H6A H 0.2677 0.8945 0.1618 0.080 Uiso 1 d R . .
C7 C 0.0877(6) 0.8894(5) 0.1440(4) 0.0390(15) Uani 1 d . . .
H7A H 0.0191 0.8394 0.1403 0.080 Uiso 1 d R . .
C8 C 0.0615(6) 1.0094(5) 0.1324(4) 0.0360(14) Uani 1 d . . .
C9 C 0.1556(6) 1.0887(6) 0.1331(5) 0.0454(17) Uani 1 d . . .
H9A H 0.2407 1.0671 0.1423 0.080 Uiso 1 d R . .
C10 C 0.1249(7) 1.1998(6) 0.1179(5) 0.0506(18) Uani 1 d . . .
H10A H 0.1882 1.2557 0.1189 0.080 Uiso 1 d R . .
C11 C 0.0042(8) 1.2292(6) 0.1026(5) 0.0555(19) Uani 1 d . . .
H11A H -0.0177 1.3053 0.0896 0.080 Uiso 1 d R . .
C12 C -0.0865(7) 1.1469(6) 0.1059(5) 0.0466(17) Uani 1 d . . .
H12A H -0.1724 1.1668 0.0974 0.080 Uiso 1 d R . .
C13 C 0.2966(6) 0.6559(5) 0.4672(5) 0.0389(15) Uani 1 d . . .
H13A H 0.3744 0.6275 0.4869 0.080 Uiso 1 d R . .
C14 C 0.2029(6) 0.5818(5) 0.4552(5) 0.0457(17) Uani 1 d . . .
H14A H 0.2130 0.5037 0.4702 0.080 Uiso 1 d R . .
C15 C 0.0946(6) 0.6229(5) 0.4228(5) 0.0418(16) Uani 1 d . . .
H15A H 0.0289 0.5738 0.4121 0.080 Uiso 1 d R . .
C16 C 0.0791(5) 0.7363(5) 0.4052(4) 0.0333(13) Uani 1 d . . .
H16A H 0.0035 0.7661 0.3829 0.080 Uiso 1 d R . .
C17 C 0.1765(5) 0.8082(5) 0.4204(4) 0.0282(12) Uani 1 d . . .
C18 C 0.1649(5) 0.9292(5) 0.4069(4) 0.0319(13) Uani 1 d . . .
H18A H 0.2382 0.9730 0.4121 0.080 Uiso 1 d R . .
C19 C 0.0595(5) 0.9821(5) 0.3882(4) 0.0313(13) Uani 1 d . . .
H19A H -0.0140 0.9371 0.3859 0.080 Uiso 1 d R . .
C20 C 0.0441(5) 1.1027(5) 0.3715(4) 0.0301(13) Uani 1 d . . .
C21 C 0.1403(6) 1.1783(5) 0.3772(5) 0.0407(15) Uani 1 d . . .
H21A H 0.2212 1.1525 0.3929 0.080 Uiso 1 d R . .
C22 C 0.1190(7) 1.2907(6) 0.3596(5) 0.0483(17) Uani 1 d . . .
H22A H 0.1838 1.3439 0.3639 0.080 Uiso 1 d R . .
C23 C 0.0015(7) 1.3250(6) 0.3372(5) 0.0478(17) Uani 1 d . . .
H23A H -0.0152 1.4019 0.3222 0.080 Uiso 1 d R . .
C24 C -0.0924(6) 1.2466(5) 0.3355(4) 0.0384(15) Uani 1 d . . .
H24A H -0.1747 1.2708 0.3213 0.080 Uiso 1 d R . .
C25 C 0.6730(6) 0.7052(5) 0.0973(5) 0.0428(16) Uani 1 d . . .
H25A H 0.7313 0.6778 0.1395 0.080 Uiso 1 d R . .
C26 C 0.6192(7) 0.6311(6) 0.0466(5) 0.0483(17) Uani 1 d . . .
H26A H 0.6408 0.5544 0.0527 0.080 Uiso 1 d R . .
C27 C 0.5340(7) 0.6716(6) -0.0130(5) 0.0478(17) Uani 1 d . . .
H27A H 0.4933 0.6233 -0.0478 0.080 Uiso 1 d R . .
C28 C 0.5062(6) 0.7834(6) -0.0207(5) 0.0424(16) Uani 1 d . . .
H28A H 0.4484 0.8133 -0.0623 0.080 Uiso 1 d R . .
C29 C 0.5624(5) 0.8536(5) 0.0308(4) 0.0303(13) Uani 1 d . . .
C30 C 0.5381(5) 0.9717(5) 0.0267(4) 0.0323(13) Uani 1 d . . .
H30A H 0.5811 1.0126 0.0660 0.080 Uiso 1 d R . .
O1W O 0.6740(6) 1.3608(5) 0.1658(5) 0.092(2) Uani 1 d . . .
H1WB H 0.6812 1.2893 0.1633 0.100 Uiso 1 d R . .
H1WA H 0.7549 1.3874 0.1580 0.100 Uiso 1 d R . .
O2W O 0.4453(6) 1.3464(5) 0.4003(4) 0.0754(18) Uani 1 d . . .
H2WA H 0.4405 1.2840 0.3733 0.100 Uiso 1 d R . .
H2WB H 0.3823 1.3443 0.4659 0.100 Uiso 1 d R . .
O3W O 0.3599(7) 1.5138(5) 0.6793(5) 0.100(2) Uani 1 d . . .
H3WA H 0.2886 1.5613 0.7005 0.100 Uiso 1 d R . .
H3WB H 0.3156 1.4487 0.6619 0.100 Uiso 1 d R . .
O4W O -0.1152(10) 0.5710(10) 0.2540(9) 0.176(4) Uani 1 d . . .
O5W O -0.0994(11) 0.4979(12) 0.0729(9) 0.203(5) Uani 1 d . . .

loop_
_atom_site_aniso_label
_atom_site_aniso_U_11
_atom_site_aniso_U_22
_atom_site_aniso_U_33
_atom_site_aniso_U_23
_atom_site_aniso_U_13
_atom_site_aniso_U_12
Ag1 0.0453(3) 0.0551(4) 0.0483(3) -0.0107(3) -0.0137(2) -0.0023(2)
Ag2 0.0334(3) 0.0487(3) 0.0549(3) -0.0118(3) -0.0162(2) -0.0044(2)
Ag3 0.0328(3) 0.0497(3) 0.0733(4) -0.0131(3) -0.0164(3) -0.0044(2)
Ag4 0.0427(3) 0.0481(3) 0.0620(4) -0.0026(3) -0.0257(3) -0.0058(2)
S1 0.0310(7) 0.0333(8) 0.0292(8) -0.0038(6) -0.0079(6) -0.0013(6)
S2 0.0303(7) 0.0357(9) 0.0394(9) 0.0037(7) -0.0099(6) -0.0011(6)
O1 0.039(2) 0.051(3) 0.046(3) -0.015(2) -0.016(2) -0.008(2)
O2 0.080(3) 0.040(3) 0.021(2) -0.0037(19) -0.018(2) -0.006(2)
O3 0.032(2) 0.075(4) 0.058(3) -0.019(3) -0.008(2) -0.002(2)
O4 0.072(3) 0.042(3) 0.048(3) -0.004(2) -0.011(3) 0.011(2)
O5 0.044(3) 0.044(3) 0.092(4) -0.013(3) 0.005(3) -0.004(2)
O6 0.032(2) 0.073(4) 0.041(3) 0.009(2) 0.000(2) -0.002(2)
O7 0.049(3) 0.068(4) 0.066(4) -0.004(3) -0.024(3) -0.015(2)
O8 0.053(3) 0.057(3) 0.055(3) 0.019(3) -0.016(2) 0.005(2)
N1 0.040(3) 0.045(3) 0.032(3) -0.004(2) -0.008(2) -0.002(2)
N2 0.036(3) 0.044(3) 0.031(3) 0.004(2) -0.008(2) -0.008(2)
N3 0.025(2) 0.038(3) 0.032(3) -0.004(2) -0.009(2) -0.002(2)
N4 0.033(3) 0.036(3) 0.029(3) -0.004(2) -0.004(2) 0.001(2)
N5 0.038(3) 0.034(3) 0.031(3) -0.001(2) -0.011(2) 0.000(2)
C1 0.052(4) 0.044(4) 0.050(4) -0.006(3) -0.003(3) 0.005(3)
C2 0.067(5) 0.043(4) 0.068(6) -0.006(4) 0.001(4) 0.000(4)
C3 0.077(6) 0.059(6) 0.075(6) -0.019(5) -0.019(5) -0.010(4)
C4 0.046(4) 0.055(5) 0.068(5) -0.014(4) -0.028(4) -0.010(3)
C5 0.036(3) 0.045(4) 0.035(4) -0.007(3) -0.005(3) -0.005(3)
C6 0.038(3) 0.048(4) 0.042(4) -0.003(3) -0.011(3) -0.005(3)
C7 0.033(3) 0.048(4) 0.037(4) -0.010(3) -0.007(3) -0.010(3)
C8 0.035(3) 0.046(4) 0.028(3) -0.006(3) -0.006(3) -0.007(3)
C9 0.043(4) 0.049(4) 0.045(4) -0.012(3) -0.004(3) -0.012(3)
C10 0.057(4) 0.044(4) 0.052(5) -0.017(4) -0.003(4) -0.015(3)
C11 0.069(5) 0.042(4) 0.051(5) -0.006(4) 0.001(4) -0.003(4)
C12 0.049(4) 0.049(4) 0.042(4) 0.005(3) -0.014(3) -0.004(3)
C13 0.036(3) 0.037(4) 0.044(4) -0.001(3) -0.009(3) 0.005(3)
C14 0.049(4) 0.030(3) 0.056(5) 0.003(3) -0.010(3) 0.000(3)
C15 0.043(4) 0.032(4) 0.054(4) -0.006(3) -0.017(3) -0.005(3)
C16 0.029(3) 0.034(3) 0.038(4) -0.003(3) -0.011(3) -0.001(2)
C17 0.026(3) 0.035(3) 0.023(3) -0.001(2) -0.004(2) -0.004(2)
C18 0.030(3) 0.031(3) 0.033(3) -0.002(3) -0.005(2) -0.003(2)
C19 0.030(3) 0.032(3) 0.032(3) -0.005(3) -0.007(2) -0.004(2)
C20 0.034(3) 0.029(3) 0.029(3) -0.008(3) -0.007(2) -0.001(2)
C21 0.037(3) 0.039(4) 0.046(4) -0.001(3) -0.009(3) -0.008(3)
C22 0.063(4) 0.035(4) 0.046(4) 0.001(3) -0.009(3) -0.017(3)
C23 0.071(5) 0.032(4) 0.042(4) -0.003(3) -0.015(4) -0.002(3)
C24 0.050(4) 0.029(3) 0.037(4) -0.001(3) -0.013(3) 0.011(3)
C25 0.042(4) 0.038(4) 0.049(4) -0.001(3) -0.013(3) 0.004(3)
C26 0.053(4) 0.037(4) 0.053(5) -0.004(3) -0.005(3) -0.003(3)
C27 0.061(4) 0.042(4) 0.040(4) -0.007(3) -0.003(3) -0.014(3)
C28 0.048(4) 0.049(4) 0.034(4) -0.005(3) -0.015(3) -0.006(3)
C29 0.028(3) 0.036(3) 0.028(3) -0.001(3) -0.008(2) -0.006(2)
C30 0.028(3) 0.039(3) 0.030(3) -0.003(3) -0.008(2) -0.005(2)
O1W 0.102(5) 0.081(5) 0.092(5) 0.000(4) -0.018(4) -0.030(4)
O2W 0.092(4) 0.064(4) 0.067(4) -0.025(3) 0.010(3) -0.024(3)
O3W 0.136(6) 0.070(4) 0.096(5) -0.007(4) -0.027(5) -0.041(4)
O4W 0.136(9) 0.182(11) 0.210(12) -0.020(9) -0.035(8) 0.023(7)
O5W 0.162(11) 0.244(14) 0.207(13) -0.044(11) -0.030(9) 0.047(10)

loop_
_atom_type_symbol
_atom_type_description
_atom_type_scat_dispersion_real
_atom_type_scat_dispersion_imag
_atom_type_scat_source
C C 0.0033 0.0016 'International Tables Vol C Tables 4.2.6.8 and 6.1.1.4'
H H 0.0000 0.0000 'International Tables Vol C Tables 4.2.6.8 and 6.1.1.4'
N N 0.0061 0.0033 'International Tables Vol C Tables 4.2.6.8 and 6.1.1.4'
O O 0.0106 0.0060 'International Tables Vol C Tables 4.2.6.8 and 6.1.1.4'
S S 0.1246 0.1234 'International Tables Vol C Tables 4.2.6.8 and 6.1.1.4'
Ag Ag -0.8971 1.1015 'International Tables Vol C Tables 4.2.6.8 and 6.1.1.4'

loop_
_geom_angle_atom_site_label_1
_geom_angle_atom_site_label_2
_geom_angle_atom_site_label_3
_geom_angle
_geom_angle_site_symmetry_1
_geom_angle_site_symmetry_3
_geom_angle_publ_flag
O1 Ag1 N1 123.65(17) . . ?
O1 Ag1 O7 134.31(16) . . ?
N1 Ag1 O7 102.04(18) . . ?
O1 Ag1 Ag2 82.28(11) . . ?
N1 Ag1 Ag2 125.39(13) . . ?
O7 Ag1 Ag2 70.70(14) . . ?
N3 Ag2 O2 141.87(17) . 2_676 ?
N3 Ag2 O5 125.43(18) . . ?
O2 Ag2 O5 86.65(18) 2_676 . ?
N3 Ag2 O2 117.58(16) . . ?
O2 Ag2 O2 87.29(14) 2_676 . ?
O5 Ag2 O2 76.20(16) . . ?
N3 Ag2 Ag1 62.87(13) . . ?
O2 Ag2 Ag1 155.18(12) 2_676 . ?
O5 Ag2 Ag1 73.33(14) . . ?
O2 Ag2 Ag1 73.99(10) . . ?
N3 Ag2 Ag3 89.31(13) . 2_676 ?
O2 Ag2 Ag3 60.36(13) 2_676 2_676 ?
O5 Ag2 Ag3 145.18(13) . 2_676 ?
O2 Ag2 Ag3 90.44(11) . 2_676 ?
Ag1 Ag2 Ag3 134.09(3) . 2_676 ?
N4 Ag3 O5 150.52(19) 1_655 . ?
N4 Ag3 O3 110.76(18) 1_655 . ?
O5 Ag3 O3 98.06(19) . . ?
N4 Ag3 Ag2 99.17(13) 1_655 2_676 ?
O5 Ag3 Ag2 86.86(13) . 2_676 ?
O3 Ag3 Ag2 89.42(12) . 2_676 ?
N5 Ag4 N2 145.72(19) . 1_655 ?
N5 Ag4 O6 101.69(17) . . ?
N2 Ag4 O6 102.59(17) 1_655 . ?
O4 S1 O3 110.2(3) . . ?
O4 S1 O1 110.2(3) . . ?
O3 S1 O1 109.6(3) . . ?
O4 S1 O2 109.6(3) . . ?
O3 S1 O2 109.6(3) . . ?
O1 S1 O2 107.7(3) . . ?
O8 S2 O6 110.9(3) . . ?
O8 S2 O7 110.3(3) . . ?
O6 S2 O7 110.2(3) . . ?
O8 S2 O5 109.1(3) . . ?
O6 S2 O5 108.3(3) . . ?
O7 S2 O5 107.9(3) . . ?
S1 O1 Ag1 119.8(3) . . ?
S1 O2 Ag2 136.4(3) . 2_676 ?
S1 O2 Ag2 129.1(2) . . ?
Ag2 O2 Ag2 92.71(14) 2_676 . ?
S1 O3 Ag3 108.3(3) . . ?
S1 O4 O2W 121.2(3) . . ?
S1 O4 O1W 114.2(3) . . ?
O2W O4 O1W 81.6(2) . . ?
S2 O5 Ag3 116.5(3) . . ?
S2 O5 Ag2 118.8(3) . . ?
Ag3 O5 Ag2 115.8(2) . . ?
S2 O6 Ag4 120.1(2) . . ?
S2 O7 Ag1 124.4(3) . . ?
C1 N1 C5 118.5(6) . . ?
C1 N1 Ag1 118.9(4) . . ?
C5 N1 Ag1 122.6(4) . . ?
C8 N2 C12 118.6(5) . . ?
C8 N2 Ag4 124.2(4) . 1_455 ?
C12 N2 Ag4 116.2(4) . 1_455 ?
C13 N3 C17 118.6(5) . . ?
C13 N3 Ag2 116.2(4) . . ?
C17 N3 Ag2 125.0(4) . . ?
C24 N4 C20 118.7(5) . . ?
C24 N4 Ag3 119.2(4) . 1_455 ?
C20 N4 Ag3 121.9(4) . 1_455 ?
C25 N5 C29 119.4(5) . . ?
C25 N5 Ag4 116.5(4) . . ?
C29 N5 Ag4 123.1(4) . . ?
N1 C1 C2 122.6(7) . . ?
C3 C2 C1 119.5(8) . . ?
C2 C3 C4 118.4(7) . . ?
C3 C4 C5 120.8(7) . . ?
N1 C5 C4 120.2(6) . . ?
N1 C5 C6 115.8(5) . . ?
C4 C5 C6 124.0(6) . . ?
C7 C6 C5 127.5(6) . . ?
C6 C7 C8 125.7(6) . . ?
N2 C8 C9 121.3(6) . . ?
N2 C8 C7 116.5(5) . . ?
C9 C8 C7 122.2(6) . . ?
C8 C9 C10 118.9(6) . . ?
C11 C10 C9 119.9(6) . . ?
C10 C11 C12 118.6(7) . . ?
N2 C12 C11 122.6(7) . . ?
N3 C13 C14 123.2(6) . . ?
C15 C14 C13 118.3(6) . . ?
C14 C15 C16 120.1(6) . . ?
C15 C16 C17 119.3(5) . . ?
N3 C17 C16 120.5(5) . . ?
N3 C17 C18 117.0(5) . . ?
C16 C17 C18 122.4(5) . . ?
C19 C18 C17 124.5(5) . . ?
C18 C19 C20 126.6(5) . . ?
N4 C20 C21 121.0(5) . . ?
N4 C20 C19 115.7(5) . . ?
C21 C20 C19 123.3(5) . . ?
C22 C21 C20 119.9(6) . . ?
C23 C22 C21 118.7(6) . . ?
C22 C23 C24 119.1(6) . . ?
N4 C24 C23 122.4(6) . . ?
N5 C25 C26 122.7(6) . . ?
C27 C26 C25 118.1(7) . . ?
C26 C27 C28 119.0(6) . . ?
C29 C28 C27 120.7(6) . . ?
N5 C29 C28 120.0(6) . . ?
N5 C29 C30 116.0(5) . . ?
C28 C29 C30 124.0(5) . . ?
C30 C30 C29 126.0(7) 2_675 . ?
O5W O1W O4 174.2(4) 1_665 . ?
O4 O2W O8 120.4(2) . 2_676 ?
O2W O3W O1W 86.9(2) 2_686 2_686 ?

loop_
_geom_bond_atom_site_label_1
_geom_bond_atom_site_label_2
_geom_bond_distance
_geom_bond_site_symmetry_2
_geom_bond_publ_flag
Ag1 O1 2.269(5) . ?
Ag1 N1 2.304(5) . ?
Ag1 O7 2.307(5) . ?
Ag1 Ag2 3.2364(13) . ?
Ag2 N3 2.227(5) . ?
Ag2 O2 2.312(4) 2_676 ?
Ag2 O5 2.424(5) . ?
Ag2 O2 2.567(5) . ?
Ag2 Ag3 3.2372(13) 2_676 ?
Ag3 N4 2.189(5) 1_655 ?
Ag3 O5 2.251(5) . ?
Ag3 O3 2.454(5) . ?
Ag3 Ag2 3.2372(13) 2_676 ?
Ag4 N5 2.223(5) . ?
Ag4 N2 2.237(5) 1_655 ?
Ag4 O6 2.491(5) . ?
S1 O4 1.460(5) . ?
S1 O3 1.477(5) . ?
S1 O1 1.478(4) . ?
S1 O2 1.486(4) . ?
S2 O8 1.449(5) . ?
S2 O6 1.460(5) . ?
S2 O7 1.471(5) . ?
S2 O5 1.491(5) . ?
O2 Ag2 2.312(4) 2_676 ?
O4 O2W 2.776(7) . ?
O4 O1W 3.015(8) . ?
N1 C1 1.340(8) . ?
N1 C5 1.369(8) . ?
N2 C8 1.352(8) . ?
N2 C12 1.354(8) . ?
N2 Ag4 2.237(5) 1_455 ?
N3 C13 1.359(8) . ?
N3 C17 1.359(7) . ?
N4 C24 1.353(8) . ?
N4 C20 1.355(7) . ?
N4 Ag3 2.189(5) 1_455 ?
N5 C25 1.344(8) . ?
N5 C29 1.364(7) . ?
C1 C2 1.387(10) . ?
C2 C3 1.366(11) . ?
C3 C4 1.383(11) . ?
C4 C5 1.384(9) . ?
C5 C6 1.445(9) . ?
C6 C7 1.338(9) . ?
C7 C8 1.485(9) . ?
C8 C9 1.391(8) . ?
C9 C10 1.392(10) . ?
C10 C11 1.366(10) . ?
C11 C12 1.381(10) . ?
C13 C14 1.388(9) . ?
C14 C15 1.372(9) . ?
C15 C16 1.390(8) . ?
C16 C17 1.413(8) . ?
C17 C18 1.474(8) . ?
C18 C19 1.332(8) . ?
C19 C20 1.475(8) . ?
C20 C21 1.393(8) . ?
C21 C22 1.388(9) . ?
C22 C23 1.381(10) . ?
C23 C24 1.386(9) . ?
C25 C26 1.399(9) . ?
C26 C27 1.384(10) . ?
C27 C28 1.389(10) . ?
C28 C29 1.388(8) . ?
C29 C30 1.459(8) . ?
C30 C30 1.330(11) 2_675 ?
O1W O5W 2.959(15) 1_665 ?
O2W O8 2.846(7) 2_676 ?
O3W O2W 2.691(9) 2_686 ?
O3W O1W 2.819(10) 2_686 ?
